data_2104328
loop_
_publ_author_name
'Ivashevskaya, Svetlana N.'
'van de Streek, Jacco'
'Djanhan, Juste E.'
'Br\"uning, J\"urgen'
'Alig, Edith'
'Bolte, Michael'
'Schmidt, Martin U.'
'Blaschka, Peter'
'H\"offken, Hans Wolfgang'
'Erk, Peter'

_publ_section_title
;
 Structure determination of seven phases and solvates of Pigment Yellow
 183 and Pigment Yellow 191 from X-ray powder and single-crystal data
;
_journal_coeditor_code OG5036
_journal_issue 2
_journal_name_full 'Acta Crystallographica Section B'
_journal_page_first 212
_journal_page_last 222
_journal_paper_doi 10.1107/S0108768109001827
_journal_volume 65
_journal_year 2009
_chemical_formula_moiety 'C17 H15 Ca Cl N4 O8 S2'
_chemical_formula_structural '(C17 H13 Ca Cl N4 O7 S2) (H2 O1)'
_chemical_formula_sum 'C17 H15 Ca Cl N4 O8 S2'
_chemical_formula_weight 543.0
_chemical_name_common 'Pigment Yellow 191, alpha-phase'
_chemical_name_systematic ' ?'
_space_group_IT_number 2
_symmetry_cell_setting triclinic
_symmetry_space_group_name_Hall '-P 1'
_symmetry_space_group_name_H-M 'P -1'
_cell_angle_alpha 72.828(2)
_cell_angle_beta 88.271(2)
_cell_angle_gamma 76.4230(10)
_cell_formula_units_Z 2
_cell_length_a 5.6915(2)
_cell_length_b 10.6053(3)
_cell_length_c 18.5569(6)
_cell_measurement_temperature 293(2)
_cell_volume 1039.34(6)
_computing_cell_refinement 'TOPAS (A.A.Coelho, 2006)'
_computing_data_collection 'STOE WINXPOW (STOE & CIE GmbH, 2004)'
_computing_data_reduction 'DASH (W.I.F.David et al., 2006)'
_computing_molecular_graphics 'Mercury (Macrea et al., 2006)'
_computing_publication_material '  DASH, TOPAS, Mercury'
_computing_structure_refinement 'TOPAS (A.A.Coelho, 2006)'
_computing_structure_solution 'DASH (W.I.F.David et al., 2006)'
_diffrn_ambient_temperature 293(2)
_diffrn_measurement_device_type STOE-Stadi-P
_diffrn_measurement_method Debye-Scherrer
_diffrn_radiation_monochromator 'primary focussing, Ge 111'
_diffrn_radiation_type CuK\a~1~
_diffrn_radiation_wavelength 1.54056
_diffrn_reflns_number 907
_exptl_absorpt_coefficient_mu 6.185
_exptl_absorpt_correction_type none
_exptl_crystal_density_diffrn 1.735
_exptl_crystal_density_method 'not measured'
_exptl_crystal_F_000 556
_refine_ls_extinction_method none
_refine_ls_goodness_of_fit_all 1.356
_refine_ls_hydrogen_treatment noref
_refine_ls_matrix_type fullcycle
_refine_ls_number_constraints 0
_refine_ls_number_parameters 187
_refine_ls_number_restraints 126
_refine_ls_shift/su_max 0.001
_refine_ls_structure_factor_coef Inet
_refine_ls_weighting_details w=1/\s[Y~obs~]^2^
_refine_ls_weighting_scheme sigma
_cod_data_source_file og5036.cif
_cod_data_source_block PY191alpha
_cod_original_cell_volume 1039.37(5)
_cod_database_code 2104328

loop_
_symmetry_equiv_pos_as_xyz
'x, y, z'
'-x, -y, -z'

loop_
_atom_site_type_symbol
_atom_site_label
_atom_site_fract_x
_atom_site_fract_y
_atom_site_fract_z
_atom_site_occupancy
C C1 1.0709(7) -0.8158(4) 0.1361(3) 1
N N2 0.9266(9) -0.8949(5) 0.1371(3) 1
C C3 1.1964(7) -0.8037(3) 0.2021(2) 1
C C4 1.1462(8) -0.7194(4) 0.0700(2) 1
N N5 0.8652(9) -0.9595(5) 0.2053(3) 1
O O6 1.1863(10) -0.8649(5) 0.2677(3) 1
N N7 1.3271(6) -0.7061(4) 0.1698(3) 1
N N8 1.2951(7) -0.6553(4) 0.0897(3) 1
C C9 1.0714(8) -0.6911(4) -0.0113(2) 1
H H10 0.945(5) -0.969(2) 0.2447(13) 1
C C11 0.7087(8) -1.0451(4) 0.2067(3) 1
C C12 1.4754(7) -0.6537(4) 0.2064(3) 1
H H13 1.067(5) -0.595(2) -0.0377(13) 1
H H14 0.911(5) -0.708(2) -0.0158(15) 1
H H15 1.189(5) -0.751(2) -0.0329(15) 1
C C16 0.6784(8) -1.1386(4) 0.2753(2) 1
C C17 0.5807(8) -1.0383(4) 0.1391(2) 1
C C18 1.4589(7) -0.6733(3) 0.2830(3) 1
C C19 1.6290(8) -0.5797(4) 0.1635(3) 1
S S20 0.8273(7) -1.1601(4) 0.3636(2) 1
C C21 0.5261(7) -1.2231(4) 0.2778(2) 1
C C22 0.4301(7) -1.1256(4) 0.1446(3) 1
H H23 0.594(4) -0.976(3) 0.0900(13) 1
H H24 1.352(5) -0.723(3) 0.3112(14) 1
C C25 1.6050(9) -0.6184(4) 0.3187(3) 1
C C26 1.7744(9) -0.5245(4) 0.1990(3) 1
H H27 1.634(5) -0.568(2) 0.1103(13) 1
O O28 0.6528(15) -1.0734(9) 0.3983(5) 1
O O29 1.0343(13) -1.1049(9) 0.3442(6) 1
O O30 0.8693(18) -1.3027(7) 0.4019(5) 1
H H31 0.512(5) -1.285(2) 0.3258(13) 1
C C32 0.4017(8) -1.2168(4) 0.2123(3) 1
Cl Cl33 0.2846(9) -1.1153(4) 0.0632(2) 1
S S34 1.5785(7) -0.6466(4) 0.4189(2) 1
C C35 1.7620(8) -0.5447(4) 0.2777(3) 1
H H36 1.879(5) -0.475(2) 0.1697(13) 1
C C37 0.2334(8) -1.3065(4) 0.2126(3) 1
O O38 1.6086(19) -0.7919(7) 0.4528(5) 1
O O39 1.7466(14) -0.5872(8) 0.4457(5) 1
O O40 1.3326(13) -0.5803(10) 0.4286(6) 1
H H41 1.859(5) -0.510(2) 0.3037(13) 1
Ca Ca1 1 -1.5 0.5 1
Ca Ca2 0.5 -1 0.5 1
O O44 0.869(2) -1.0896(12) 0.5807(7) 1
H H45 1.01098 -1.11626 0.55218 1
H H46 0.86322 -1.0578 0.62213 1
H H47 0.140(5) -1.315(2) 0.2581(13) 1
H H48 0.324(5) -1.397(2) 0.2111(14) 1
H H49 0.128(5) -1.265(2) 0.1682(14) 1

loop_
_atom_type_symbol
_atom_type_description
_atom_type_scat_dispersion_real
_atom_type_scat_dispersion_imag
_atom_type_scat_source
C C 0.0181 0.0091 'International Tables Vol C Tables 4.2.6.8 and 6.1.1.4'
H H 0.0000 0.0000 'International Tables Vol C Tables 4.2.6.8 and 6.1.1.4'
Ca Ca 0.2262 0.3064 'International Tables Vol C Tables 4.2.6.8 and 6.1.1.4'
Cl Cl 0.3639 0.7018 'International Tables Vol C Tables 4.2.6.8 and 6.1.1.4'
N N 0.0311 0.0180 'International Tables Vol C Tables 4.2.6.8 and 6.1.1.4'
O O 0.0492 0.0322 'International Tables Vol C Tables 4.2.6.8 and 6.1.1.4'
S S 0.1246 0.1234 'International Tables Vol C Tables 4.2.6.8 and 6.1.1.4'

loop_
_geom_angle_atom_site_label_1
_geom_angle_atom_site_label_2
_geom_angle_atom_site_label_3
_geom_angle_site_symmetry_1
_geom_angle_site_symmetry_3
_geom_angle
_geom_angle_publ_flag
N2 C1 C3 . . 127.2(4) ?
N2 C1 C4 . . 127.8(5) ?
C3 C1 C4 . . 105.0(3) ?
C1 N2 N5 . . 115.2(5) ?
C1 C3 O6 . . 127.5(5) ?
C1 C3 N7 . . 103.6(3) ?
O6 C3 N7 . . 128.9(5) ?
C1 C4 N8 . . 111.7(4) ?
C1 C4 C9 . . 127.1(4) ?
N8 C4 C9 . . 121.2(4) ?
N2 N5 H10 . . 122(2) ?
N2 N5 C11 . . 115.5(5) ?
H10 N5 C11 . . 120(2) ?
C3 N7 N8 . . 113.2(4) ?
C3 N7 C12 . . 128.1(4) ?
N8 N7 C12 . . 118.7(3) ?
C4 N8 N7 . . 106.4(3) ?
C4 C9 H13 . . 108.0(10) ?
C4 C9 H14 . . 111(2) ?
C4 C9 H15 . . 108.0(10) ?
H13 C9 H14 . . 109(2) ?
H13 C9 H15 . . 111(2) ?
H14 C9 H15 . . 109(2) ?
C32 C37 H47 . . 109(2) ?
C32 C37 H48 . . 111(2) ?
C32 C37 H49 . . 108(2) ?
H47 C37 H48 . . 110(2) ?
H47 C37 H49 . . 110(2) ?
H48 C37 H49 . . 109(2) ?
N5 C11 C16 . . 118.7(4) ?
N5 C11 C17 . . 121.4(4) ?
C16 C11 C17 . . 119.9(4) ?
N7 C12 C18 . . 119.2(4) ?
N7 C12 C19 . . 118.5(4) ?
C18 C12 C19 . . 122.2(4) ?
C11 C16 S20 . . 124.9(4) ?
C11 C16 C21 . . 119.5(4) ?
S20 C16 C21 . . 115.5(3) ?
C11 C17 C22 . . 118.3(4) ?
C11 C17 H23 . . 124(2) ?
C22 C17 H23 . . 118(2) ?
C12 C18 H24 . . 121(2) ?
C12 C18 C25 . . 118.7(4) ?
H24 C18 C25 . . 120(2) ?
C12 C19 C26 . . 119.1(4) ?
C12 C19 H27 . . 120(2) ?
C26 C19 H27 . . 121(2) ?
C16 S20 O28 . . 103.4(4) ?
C16 S20 O29 . . 105.4(5) ?
C16 S20 O30 . . 104.6(5) ?
O28 S20 O29 . . 109.6(6) ?
O28 S20 O30 . . 114.8(6) ?
O29 S20 O30 . . 117.3(6) ?
C16 C21 H31 . . 116(2) ?
C16 C21 C32 . . 120.8(4) ?
H31 C21 C32 . . 123(2) ?
C17 C22 C32 . . 121.3(4) ?
C17 C22 Cl33 . . 116.8(3) ?
C18 C25 S34 . . 117.4(4) ?
C18 C25 C35 . . 120.6(4) ?
S34 C25 C35 . . 122.0(4) ?
C19 C26 C35 . . 119.5(4) ?
C19 C26 H36 . . 119(2) ?
C35 C26 H36 . . 121(2) ?
C21 C32 C22 . . 120.2(4) ?
C21 C32 C37 . . 122.5(4) ?
C22 C32 C37 . . 117.3(4) ?
C25 S34 O38 . . 106.7(5) ?
C25 S34 O39 . . 109.3(4) ?
C25 S34 O40 . . 105.6(4) ?
O38 S34 O39 . . 115.7(6) ?
O38 S34 O40 . . 108.1(6) ?
O39 S34 O40 . . 110.8(6) ?
C25 C35 C26 . . 119.7(5) ?
C25 C35 H41 . . 118.0(10) ?
C26 C35 H41 . . 122.0(10) ?

loop_
_geom_bond_atom_site_label_1
_geom_bond_atom_site_label_2
_geom_bond_site_symmetry_2
_geom_bond_distance
_geom_bond_publ_flag
C1 N2 . 1.301(7) ?
C1 C3 . 1.489(6) ?
C1 C4 . 1.472(5) ?
N2 N5 . 1.329(7) ?
C3 O6 . 1.205(7) ?
C3 N7 . 1.397(5) ?
C4 N8 . 1.323(7) ?
C4 C9 . 1.503(6) ?
N5 H10 . 0.84(3) ?
N5 C11 . 1.408(7) ?
N7 N8 . 1.425(7) ?
N7 C12 . 1.400(6) ?
C9 H13 . 0.99(2) ?
C9 H14 . 0.98(3) ?
C9 H15 . 0.97(2) ?
C37 H47 . 0.98(2) ?
C37 H48 . 0.98(2) ?
C37 H49 . 0.96(2) ?
C11 C16 . 1.398(5) ?
C11 C17 . 1.444(7) ?
C12 C18 . 1.378(7) ?
C12 C19 . 1.387(6) ?
C16 S20 . 1.796(6) ?
C16 C21 . 1.376(7) ?
C17 C22 . 1.383(7) ?
C17 H23 . 0.97(2) ?
C18 H24 . 0.94(3) ?
C18 C25 . 1.400(7) ?
C19 C26 . 1.397(7) ?
C19 H27 . 0.96(2) ?
S20 O28 . 1.460(10) ?
S20 O29 . 1.430(10) ?
S20 O30 . 1.430(10) ?
C21 H31 . 0.95(2) ?
C21 C32 . 1.401(7) ?
C22 C32 . 1.373(6) ?
C22 Cl33 . 1.707(7) ?
C25 S34 . 1.800(6) ?
C25 C35 . 1.388(7) ?
C26 C35 . 1.414(7) ?
C26 H36 . 0.94(2) ?
C32 C37 . 1.499(7) ?
S34 O38 . 1.452(8) ?
S34 O39 . 1.430(10) ?
S34 O40 . 1.443(8) ?
C35 H41 . 0.94(3) ?

loop_
_cod_related_entry_id
_cod_related_entry_database
_cod_related_entry_code
1 ChemSpider 30654539
